data_7057279
loop_
_publ_author_name
'Villa-P\'erez, C.'
'Ortega, I. C.'
'V\'elez-Mac\'ias, A.'
'Pay\'an, A. M.'
'Echeverr\'ia, G. A.'
'Soria, D. B.'
'Valencia-Uribe, G. C.'

_publ_section_title
;
 Crystal structure, physicochemical properties, Hirshfeld surface analysis
 and antibacterial activity assays of transition metal complexes of
 6-methoxyquinoline
;
_journal_issue 9
_journal_name_full 'New Journal of Chemistry'
_journal_page_first 7166
_journal_paper_doi 10.1039/C8NJ00661J
_journal_volume 42
_journal_year 2018
_chemical_formula_moiety 'Co1, Cl3, (C10 H9 N1 O1), (C10 H10 N1 O1)'
_chemical_formula_sum 'C20 H19 Cl3 Co N2 O2'
_chemical_formula_weight 484.65
_space_group_IT_number 2
_space_group_name_Hall '-P 1'
_space_group_name_H-M_alt 'P -1'
_symmetry_cell_setting triclinic
_symmetry_Int_Tables_number 2
_symmetry_space_group_name_Hall '-P 1'
_symmetry_space_group_name_H-M 'P -1'
_atom_sites_solution_hydrogens difmap
_audit_creation_date 2017-12-28T15:05:37-00:00
_audit_creation_method 'WinGX routine CIF_UPDATE'
_audit_update_record
;
2017-12-29 deposited with the CCDC.
2018-04-06 downloaded from the CCDC.
;
_cell_angle_alpha 104.570(4)
_cell_angle_beta 91.426(4)
_cell_angle_gamma 104.996(4)
_cell_formula_units_Z 2
_cell_length_a 7.4148(3)
_cell_length_b 9.4514(4)
_cell_length_c 15.8456(9)
_cell_measurement_reflns_used 2508
_cell_measurement_temperature 293(2)
_cell_measurement_theta_max 29.113
_cell_measurement_theta_min 2.9593
_cell_volume 1033.33(9)
_computing_cell_refinement
;
        CrysAlisPro, Agilent Technologies,
        Version 1.171.36.20 (release 27-06-2012 CrysAlis171 .NET)
        (compiled Jul 11 2012,15:38:31)
;
_computing_data_collection
;
        CrysAlisPro, Agilent Technologies,
        Version 1.171.36.20 (release 27-06-2012 CrysAlis171 .NET)
        (compiled Jul 11 2012,15:38:31)
;
_computing_data_reduction
;
        CrysAlisPro, Agilent Technologies,
        Version 1.171.36.20 (release 27-06-2012 CrysAlis171 .NET)
        (compiled Jul 11 2012,15:38:31)
;
_computing_structure_refinement 'SHELXL-2014/7 (Sheldrick, 2014)'
_diffrn_ambient_temperature 293(2)
_diffrn_detector_area_resol_mean 16.0604
_diffrn_measured_fraction_theta_full 0.998
_diffrn_measured_fraction_theta_max 0.842
_diffrn_measurement_device_type 'Xcalibur, Eos, Gemini'
_diffrn_measurement_method '\w scans'
_diffrn_orient_matrix_UB_11 -0.0041604
_diffrn_orient_matrix_UB_12 -0.0782744
_diffrn_orient_matrix_UB_13 -0.0092838
_diffrn_orient_matrix_UB_21 -0.0123144
_diffrn_orient_matrix_UB_22 -0.0066501
_diffrn_orient_matrix_UB_23 -0.0455027
_diffrn_orient_matrix_UB_31 0.0986415
_diffrn_orient_matrix_UB_32 0.0181419
_diffrn_orient_matrix_UB_33 -0.0015614
_diffrn_radiation_monochromator graphite
_diffrn_radiation_type MoK\a
_diffrn_radiation_wavelength 0.71073
_diffrn_reflns_av_R_equivalents 0.0275
_diffrn_reflns_av_unetI/netI 0.0455
_diffrn_reflns_Laue_measured_fraction_full 0.998
_diffrn_reflns_Laue_measured_fraction_max 0.842
_diffrn_reflns_limit_h_max 9
_diffrn_reflns_limit_h_min -10
_diffrn_reflns_limit_k_max 12
_diffrn_reflns_limit_k_min -12
_diffrn_reflns_limit_l_max 20
_diffrn_reflns_limit_l_min -16
_diffrn_reflns_number 8344
_diffrn_reflns_point_group_measured_fraction_full 0.998
_diffrn_reflns_point_group_measured_fraction_max 0.842
_diffrn_reflns_theta_full 25.242
_diffrn_reflns_theta_max 29.177
_diffrn_reflns_theta_min 2.965
_exptl_absorpt_coefficient_mu 1.237
_exptl_absorpt_correction_T_max 1
_exptl_absorpt_correction_T_min 0.95527
_exptl_absorpt_correction_type multi-scan
_exptl_absorpt_process_details
;
        CrysAlisPro, Agilent Technologies,
        Version 1.171.36.20 (release 27-06-2012 CrysAlis171 .NET)
        (compiled Jul 11 2012,15:38:31)
        Empirical absorption correction using spherical harmonics,
 implemented in SCALE3 ABSPACK scaling algorithm.
;
_exptl_crystal_colour blue
_exptl_crystal_density_diffrn 1.558
_exptl_crystal_description prism
_exptl_crystal_F_000 494
_exptl_crystal_size_max 0.359
_exptl_crystal_size_mid 0.081
_exptl_crystal_size_min 0.033
_refine_diff_density_max 0.281
_refine_diff_density_min -0.279
_refine_diff_density_rms 0.055
_refine_ls_extinction_method none
_refine_ls_goodness_of_fit_ref 1.024
_refine_ls_hydrogen_treatment refall
_refine_ls_matrix_type full
_refine_ls_number_parameters 329
_refine_ls_number_reflns 4698
_refine_ls_number_restraints 12
_refine_ls_restrained_S_all 1.023
_refine_ls_R_factor_all 0.0572
_refine_ls_R_factor_gt 0.0375
_refine_ls_shift/su_max 0
_refine_ls_shift/su_mean 0
_refine_ls_structure_factor_coef Fsqd
_refine_ls_weighting_details 'w=1/[\s^2^(Fo^2^)+(0.0312P)^2^+0.2267P] where P=(Fo^2^+2Fc^2^)/3'
_refine_ls_weighting_scheme calc
_refine_ls_wR_factor_gt 0.0776
_refine_ls_wR_factor_ref 0.086
_reflns_Friedel_coverage 0
_reflns_number_gt 3588
_reflns_number_total 4698
_reflns_threshold_expression 'I > 2\s(I)'
_cod_data_source_file c8nj00661j2.cif
_cod_data_source_block co6mq
_cod_depositor_comments 'Adding full bibliography for 7057277--7057281.cif.'
_cod_database_code 7057279

loop_
_symmetry_equiv_pos_as_xyz
'x, y, z'
'-x, -y, -z'

loop_
_atom_site_label
_atom_site_type_symbol
_atom_site_fract_x
_atom_site_fract_y
_atom_site_fract_z
_atom_site_U_iso_or_equiv
_atom_site_adp_type
_atom_site_occupancy
_atom_site_site_symmetry_order
_atom_site_calc_flag
_atom_site_refinement_flags_posn
Co1 Co 0.79845(4) 0.00686(3) 0.19338(2) 0.03478(10) Uani 1 1 d .
Cl1 Cl 1.01042(9) -0.09975(7) 0.12033(5) 0.04840(18) Uani 1 1 d .
Cl2 Cl 0.50698(8) -0.11040(7) 0.12406(5) 0.04938(18) Uani 1 1 d .
Cl3 Cl 0.80584(11) -0.00669(9) 0.33235(5) 0.0614(2) Uani 1 1 d .
C110 C 0.9905(3) 0.4945(2) 0.20208(15) 0.0318(5) Uani 1 1 d .
O21 O 0.7189(3) 0.5817(2) 0.45707(12) 0.0551(5) Uani 1 1 d .
N11 N 0.8577(2) 0.2203(2) 0.17075(12) 0.0317(4) Uani 1 1 d .
O11 O 1.2585(3) 0.7562(2) 0.40558(13) 0.0589(5) Uani 1 1 d .
C210 C 0.4975(3) 0.4566(2) 0.23093(15) 0.0321(5) Uani 1 1 d .
C13 C 0.8274(3) 0.3508(3) 0.06137(17) 0.0385(6) Uani 1 1 d .
C19 C 0.9561(3) 0.3565(2) 0.22687(15) 0.0291(5) Uani 1 1 d .
C25 C 0.5946(3) 0.5558(3) 0.31019(16) 0.0358(5) Uani 1 1 d .
N21 N 0.3402(3) 0.2047(3) 0.14766(15) 0.0454(5) Uani 1 1 d .
C29 C 0.4367(3) 0.2990(3) 0.22438(16) 0.0347(5) Uani 1 1 d .
C27 C 0.5701(4) 0.3401(3) 0.36873(19) 0.0464(7) Uani 1 1 d .
C28 C 0.4755(4) 0.2425(3) 0.29420(19) 0.0462(6) Uani 1 1 d .
C14 C 0.9217(3) 0.4870(3) 0.11712(17) 0.0380(6) Uani 1 1 d .
C16 C 1.1573(3) 0.6325(3) 0.34234(17) 0.0403(6) Uani 1 1 d .
C15 C 1.0922(3) 0.6323(3) 0.26156(17) 0.0385(6) Uani 1 1 d .
C24 C 0.4548(3) 0.5054(3) 0.15766(17) 0.0410(6) Uani 1 1 d .
C12 C 0.7979(3) 0.2207(3) 0.09108(16) 0.0353(5) Uani 1 1 d .
C22 C 0.3002(4) 0.2512(4) 0.07973(19) 0.0501(7) Uani 1 1 d .
C26 C 0.6290(3) 0.4988(3) 0.37775(16) 0.0390(6) Uani 1 1 d .
C18 C 1.0252(3) 0.3615(3) 0.31165(16) 0.0384(6) Uani 1 1 d .
C17 C 1.1225(4) 0.4954(3) 0.36783(18) 0.0435(6) Uani 1 1 d .
C23 C 0.3585(4) 0.4036(3) 0.08321(19) 0.0487(7) Uani 1 1 d .
C211 C 0.7823(5) 0.7434(4) 0.4713(2) 0.0631(9) Uani 1 1 d D
C111 C 1.3012(6) 0.8987(3) 0.3839(3) 0.0743(11) Uani 1 1 d D
H25 H 0.631(3) 0.662(3) 0.3124(17) 0.046(7) Uiso 1 1 d .
H24 H 0.489(3) 0.615(3) 0.1618(16) 0.043(7) Uiso 1 1 d .
H14 H 0.939(3) 0.575(3) 0.1015(16) 0.040(7) Uiso 1 1 d .
H12 H 0.731(3) 0.127(3) 0.0541(15) 0.035(6) Uiso 1 1 d .
H18 H 1.004(3) 0.270(3) 0.3256(16) 0.042(7) Uiso 1 1 d .
H13 H 0.781(3) 0.340(3) -0.0004(17) 0.049(7) Uiso 1 1 d .
H28 H 0.448(3) 0.140(3) 0.2860(17) 0.050(8) Uiso 1 1 d .
H15 H 1.110(3) 0.718(3) 0.2460(16) 0.040(7) Uiso 1 1 d .
H23 H 0.332(3) 0.432(3) 0.0337(18) 0.047(7) Uiso 1 1 d .
H21 H 0.295(4) 0.111(4) 0.146(2) 0.067(10) Uiso 1 1 d .
H17 H 1.162(3) 0.496(3) 0.4239(18) 0.050(8) Uiso 1 1 d .
H22 H 0.234(4) 0.178(3) 0.030(2) 0.059(8) Uiso 1 1 d .
H27 H 0.597(4) 0.313(3) 0.4125(19) 0.062(9) Uiso 1 1 d .
H211 H 0.674(3) 0.784(3) 0.4698(19) 0.076(11) Uiso 1 1 d D
H212 H 0.842(4) 0.783(3) 0.5305(12) 0.082(10) Uiso 1 1 d D
H213 H 0.869(3) 0.772(3) 0.4314(16) 0.071(10) Uiso 1 1 d D
H111 H 1.379(4) 0.964(3) 0.4335(15) 0.090(11) Uiso 1 1 d D
H112 H 1.192(3) 0.926(4) 0.371(2) 0.085(12) Uiso 1 1 d D
H113 H 1.369(5) 0.888(5) 0.3324(17) 0.123(18) Uiso 1 1 d D

loop_
_atom_site_aniso_label
_atom_site_aniso_U_11
_atom_site_aniso_U_22
_atom_site_aniso_U_33
_atom_site_aniso_U_23
_atom_site_aniso_U_13
_atom_site_aniso_U_12
Co1 0.03620(18) 0.02744(16) 0.0406(2) 0.01090(14) -0.00146(13) 0.00729(13)
Cl1 0.0437(3) 0.0365(3) 0.0661(5) 0.0107(3) 0.0063(3) 0.0158(3)
Cl2 0.0380(3) 0.0372(3) 0.0667(5) 0.0104(3) -0.0094(3) 0.0043(3)
Cl3 0.0802(5) 0.0551(4) 0.0504(5) 0.0289(4) -0.0007(4) 0.0073(4)
C110 0.0329(12) 0.0283(11) 0.0380(14) 0.0119(10) 0.0060(9) 0.0117(9)
O21 0.0784(13) 0.0484(11) 0.0345(11) 0.0087(9) -0.0064(9) 0.0142(10)
N11 0.0340(10) 0.0273(9) 0.0333(11) 0.0077(8) 0.0006(8) 0.0083(8)
O11 0.0669(13) 0.0364(10) 0.0593(14) -0.0038(9) -0.0171(10) 0.0079(9)
C210 0.0319(11) 0.0330(12) 0.0336(13) 0.0102(10) 0.0042(9) 0.0112(10)
C13 0.0456(14) 0.0386(13) 0.0336(15) 0.0121(11) -0.0002(11) 0.0135(11)
C19 0.0290(11) 0.0270(11) 0.0328(13) 0.0085(9) 0.0024(9) 0.0098(9)
C25 0.0408(13) 0.0296(12) 0.0384(15) 0.0105(10) 0.0053(10) 0.0103(10)
N21 0.0455(13) 0.0368(12) 0.0473(15) 0.0047(11) 0.0047(10) 0.0059(10)
C29 0.0341(12) 0.0338(12) 0.0354(14) 0.0071(10) 0.0076(10) 0.0096(10)
C27 0.0647(18) 0.0434(15) 0.0382(17) 0.0201(13) 0.0069(13) 0.0179(13)
C28 0.0590(17) 0.0299(13) 0.0530(18) 0.0176(12) 0.0097(13) 0.0111(12)
C14 0.0438(14) 0.0326(13) 0.0440(16) 0.0188(11) 0.0034(11) 0.0129(11)
C16 0.0394(13) 0.0312(12) 0.0437(16) 0.0008(11) -0.0025(11) 0.0079(10)
C15 0.0428(14) 0.0274(12) 0.0441(16) 0.0103(11) 0.0014(11) 0.0071(11)
C24 0.0439(14) 0.0417(14) 0.0426(16) 0.0152(12) 0.0036(11) 0.0171(12)
C12 0.0400(13) 0.0323(12) 0.0321(14) 0.0054(10) 0.0000(10) 0.0106(11)
C22 0.0448(15) 0.0593(18) 0.0392(17) -0.0007(14) -0.0020(12) 0.0162(14)
C26 0.0455(14) 0.0395(13) 0.0319(14) 0.0082(11) 0.0032(10) 0.0126(11)
C18 0.0468(14) 0.0319(12) 0.0370(15) 0.0126(11) -0.0019(11) 0.0090(11)
C17 0.0498(15) 0.0417(14) 0.0364(16) 0.0083(12) -0.0072(12) 0.0110(12)
C23 0.0504(16) 0.0634(18) 0.0386(17) 0.0160(14) -0.0006(12) 0.0244(14)
C211 0.083(2) 0.0476(17) 0.045(2) -0.0006(15) -0.0077(17) 0.0090(17)
C111 0.078(2) 0.0285(15) 0.098(3) -0.0029(17) -0.023(2) 0.0049(16)

loop_
_atom_type_symbol
_atom_type_description
_atom_type_scat_dispersion_real
_atom_type_scat_dispersion_imag
_atom_type_scat_source
C C 0.0033 0.0016 'International Tables Vol C Tables 4.2.6.8 and 6.1.1.4'
H H 0 0 'International Tables Vol C Tables 4.2.6.8 and 6.1.1.4'
N N 0.0061 0.0033 'International Tables Vol C Tables 4.2.6.8 and 6.1.1.4'
O O 0.0106 0.006 'International Tables Vol C Tables 4.2.6.8 and 6.1.1.4'
Co Co 0.3494 0.9721 'International Tables Vol C Tables 4.2.6.8 and 6.1.1.4'
Cl Cl 0.1484 0.1585 'International Tables Vol C Tables 4.2.6.8 and 6.1.1.4'

loop_
_geom_angle_atom_site_label_1
_geom_angle_atom_site_label_2
_geom_angle_atom_site_label_3
_geom_angle
N11 Co1 Cl3 118.15(6)
N11 Co1 Cl2 103.38(5)
Cl3 Co1 Cl2 110.22(3)
N11 Co1 Cl1 103.63(6)
Cl3 Co1 Cl1 111.14(3)
Cl2 Co1 Cl1 109.80(3)
C14 C110 C15 122.4(2)
C14 C110 C19 117.5(2)
C15 C110 C19 120.0(2)
C26 O21 C211 117.3(2)
C12 N11 C19 117.87(19)
C12 N11 Co1 114.59(15)
C19 N11 Co1 127.49(14)
C16 O11 C111 116.6(2)
C24 C210 C25 123.8(2)
C24 C210 C29 117.7(2)
C25 C210 C29 118.5(2)
C14 C13 C12 118.6(2)
C14 C13 H13 122.6(15)
C12 C13 H13 118.8(15)
N11 C19 C18 119.97(19)
N11 C19 C110 121.66(19)
C18 C19 C110 118.4(2)
C26 C25 C210 119.8(2)
C26 C25 H25 124.3(16)
C210 C25 H25 115.9(15)
C22 N21 C29 124.1(2)
C22 N21 H21 118(2)
C29 N21 H21 118(2)
N21 C29 C28 121.4(2)
N21 C29 C210 117.8(2)
C28 C29 C210 120.8(2)
C28 C27 C26 121.2(2)
C28 C27 H27 123(2)
C26 C27 H27 115(2)
C27 C28 C29 119.2(2)
C27 C28 H28 121.4(17)
C29 C28 H28 119.0(17)
C13 C14 C110 120.3(2)
C13 C14 H14 121.6(16)
C110 C14 H14 118.0(16)
C15 C16 O11 126.1(2)
C15 C16 C17 120.4(2)
O11 C16 C17 113.5(2)
C16 C15 C110 119.9(2)
C16 C15 H15 120.8(16)
C110 C15 H15 119.3(16)
C23 C24 C210 120.8(2)
C23 C24 H24 119.9(15)
C210 C24 H24 119.1(15)
N11 C12 C13 124.0(2)
N11 C12 H12 116.6(14)
C13 C12 H12 119.3(14)
N21 C22 C23 119.9(3)
N21 C22 H22 117.7(18)
C23 C22 H22 122.4(18)
O21 C26 C25 125.5(2)
O21 C26 C27 114.0(2)
C25 C26 C27 120.5(2)
C17 C18 C19 120.6(2)
C17 C18 H18 122.6(15)
C19 C18 H18 116.7(15)
C18 C17 C16 120.7(2)
C18 C17 H17 118.9(17)
C16 C17 H17 120.4(17)
C24 C23 C22 119.7(3)
C24 C23 H23 122.6(16)
C22 C23 H23 117.7(16)
O21 C211 H211 109.2(19)
O21 C211 H212 105.9(19)
H211 C211 H212 107(2)
O21 C211 H213 112.1(19)
H211 C211 H213 113(2)
H212 C211 H213 110(2)
O11 C111 H111 102(2)
O11 C111 H112 112(2)
H111 C111 H112 115(3)
O11 C111 H113 107(3)
H111 C111 H113 112(3)
H112 C111 H113 108(3)

loop_
_geom_bond_atom_site_label_1
_geom_bond_atom_site_label_2
_geom_bond_distance
Co1 N11 2.0745(18)
Co1 Cl3 2.2379(8)
Co1 Cl2 2.2661(6)
Co1 Cl1 2.2691(7)
C110 C14 1.406(3)
C110 C15 1.411(3)
C110 C19 1.418(3)
O21 C26 1.353(3)
O21 C211 1.434(4)
N11 C12 1.329(3)
N11 C19 1.374(3)
O11 C16 1.362(3)
O11 C111 1.432(4)
C210 C24 1.410(3)
C210 C25 1.410(3)
C210 C29 1.416(3)
C13 C14 1.363(3)
C13 C12 1.392(3)
C13 H13 1.00(3)
C19 C18 1.411(3)
C25 C26 1.360(3)
C25 H25 0.96(3)
N21 C22 1.315(4)
N21 C29 1.366(3)
N21 H21 0.86(3)
C29 C28 1.398(3)
C27 C28 1.347(4)
C27 C26 1.418(3)
C27 H27 0.84(3)
C28 H28 0.91(3)
C14 H14 0.90(2)
C16 C15 1.357(3)
C16 C17 1.415(3)
C15 H15 0.88(2)
C24 C23 1.363(4)
C24 H24 0.98(2)
C12 H12 0.93(2)
C22 C23 1.379(4)
C22 H22 0.93(3)
C18 C17 1.358(3)
C18 H18 0.92(3)
C17 H17 0.93(3)
C23 H23 0.92(3)
C211 H211 0.977(17)
C211 H212 0.966(17)
C211 H213 0.949(16)
C111 H111 0.938(17)
C111 H112 0.946(17)
C111 H113 0.966(17)

loop_
_geom_hbond_atom_site_label_D
_geom_hbond_atom_site_label_H
_geom_hbond_atom_site_label_A
_geom_hbond_distance_DH
_geom_hbond_distance_HA
_geom_hbond_distance_DA
_geom_hbond_angle_DHA
_geom_hbond_site_symmetry_A
N21 H21 Cl1 0.86(3) 2.44(3) 3.182(2) 145(3) 1_455
N21 H21 Cl2 0.86(3) 2.88(3) 3.451(2) 125(2) .
C12 H12 Cl2 0.93(2) 2.91(2) 3.479(2) 121.0(17) .
C18 H18 Cl3 0.92(3) 2.68(3) 3.541(3) 156(2) .
C13 H13 Cl2 1.00(3) 2.89(2) 3.648(3) 132.8(18) 2_655
C14 H14 Cl1 0.90(2) 2.92(3) 3.776(2) 159(2) 1_565
C17 H17 O21 0.93(3) 2.41(3) 3.303(3) 161(2) 2_766
C24 H24 Cl2 0.98(2) 2.78(3) 3.725(3) 161.2(19) 1_565
C25 H25 Cl3 0.96(3) 3.00(3) 3.945(2) 170.6(19) 1_565
C211 H213 Cl3 0.949(16) 3.03(3) 3.589(4) 119(2) 1_565

loop_
_geom_torsion_atom_site_label_1
_geom_torsion_atom_site_label_2
_geom_torsion_atom_site_label_3
_geom_torsion_atom_site_label_4
_geom_torsion
C12 N11 C19 C18 -179.0(2)
Co1 N11 C19 C18 -1.7(3)
C12 N11 C19 C110 1.2(3)
Co1 N11 C19 C110 178.41(16)
C14 C110 C19 N11 -0.6(3)
C15 C110 C19 N11 180.0(2)
C14 C110 C19 C18 179.5(2)
C15 C110 C19 C18 0.1(3)
C24 C210 C25 C26 179.7(2)
C29 C210 C25 C26 0.6(4)
C22 N21 C29 C28 -179.8(3)
C22 N21 C29 C210 -0.1(4)
C24 C210 C29 N21 -0.2(3)
C25 C210 C29 N21 178.9(2)
C24 C210 C29 C28 179.5(2)
C25 C210 C29 C28 -1.4(3)
C26 C27 C28 C29 0.7(4)
N21 C29 C28 C27 -179.6(3)
C210 C29 C28 C27 0.8(4)
C12 C13 C14 C110 1.3(4)
C15 C110 C14 C13 178.7(2)
C19 C110 C14 C13 -0.7(3)
C111 O11 C16 C15 -0.7(4)
C111 O11 C16 C17 179.2(3)
O11 C16 C15 C110 179.3(2)
C17 C16 C15 C110 -0.7(4)
C14 C110 C15 C16 -179.2(2)
C19 C110 C15 C16 0.2(4)
C25 C210 C24 C23 -179.2(2)
C29 C210 C24 C23 -0.2(4)
C19 N11 C12 C13 -0.6(3)
Co1 N11 C12 C13 -178.13(19)
C14 C13 C12 N11 -0.7(4)
C29 N21 C22 C23 0.8(4)
C211 O21 C26 C25 0.4(4)
C211 O21 C26 C27 -179.8(3)
C210 C25 C26 O21 -179.4(2)
C210 C25 C26 C27 0.8(4)
C28 C27 C26 O21 178.7(3)
C28 C27 C26 C25 -1.5(4)
N11 C19 C18 C17 -179.9(2)
C110 C19 C18 C17 -0.1(4)
C19 C18 C17 C16 -0.3(4)
C15 C16 C17 C18 0.7(4)
O11 C16 C17 C18 -179.2(2)
C210 C24 C23 C22 0.8(4)
N21 C22 C23 C24 -1.1(4)
